data_7251949
loop_
_publ_author_name
'Krivoshein, Arcadius V.'
'Fonari, Marina S.'
'Averkiev, Boris B.'
'Khrustalev, Victor N.'
'Sena, Victoria'
'Timofeeva, Tatiana V.'

_publ_section_title
;
 Structural determinants of H-bonded layer and ribbon formation in
 crystals of \a-, \b-, and \g-substituted primary amides
;
_journal_issue 16
_journal_name_full CrystEngComm
_journal_page_first 2648
_journal_page_last 2657
_journal_paper_doi 10.1039/D6CE00075D
_journal_volume 28
_journal_year 2026
_chemical_formula_moiety 'C8 H17 N O'
_chemical_formula_sum 'C8 H17 N O'
_chemical_formula_weight 143.22
_chemical_name_common valpromide
_chemical_name_systematic 2-propylvaleramide
_space_group_crystal_system triclinic
_space_group_IT_number 2
_space_group_name_Hall '-P 1'
_space_group_name_H-M_alt 'P -1'
_atom_sites_solution_hydrogens mixed
_atom_sites_solution_primary dual
_audit_creation_date 2025-04-24
_audit_creation_method
;
Olex2 1.5
(compiled 2025.04.05 svn.rf049d14d for OlexSys, GUI svn.r7221)
;
_audit_update_record
;
2025-08-03 deposited with the CCDC.	2026-03-17 downloaded from the CCDC.
;
_cell_angle_alpha 98.921(6)
_cell_angle_beta 101.549(4)
_cell_angle_gamma 99.419(4)
_cell_formula_units_Z 2
_cell_length_a 5.0331(12)
_cell_length_b 7.9540(19)
_cell_length_c 12.550(3)
_cell_measurement_reflns_used 1908
_cell_measurement_temperature 200(2)
_cell_measurement_theta_max 25.15
_cell_measurement_theta_min 2.65
_cell_volume 476.4(2)
_computing_cell_refinement 'Bruker SAINT'
_computing_data_collection 'Bruker APEX2'
_computing_data_reduction 'Bruker SAINT'
_computing_molecular_graphics 'Olex2 1.5 (Dolomanov et al., 2009)'
_computing_publication_material 'Olex2 1.5 (Dolomanov et al., 2009)'
_computing_structure_refinement 'XL  (Sheldrick, 2008)'
_computing_structure_solution 'SHELXT 2014/4 (Sheldrick, 2014)'
_diffrn_ambient_temperature 200.15
_diffrn_measured_fraction_theta_full 0.995
_diffrn_measured_fraction_theta_max 0.993
_diffrn_measurement_device_type 'Bruker APEX-II CCD'
_diffrn_measurement_method '\f and \w scans'
_diffrn_radiation_type MoK\a
_diffrn_radiation_wavelength 0.71073
_diffrn_reflns_av_R_equivalents 0.0289
_diffrn_reflns_av_unetI/netI 0.0256
_diffrn_reflns_Laue_measured_fraction_full 0.995
_diffrn_reflns_Laue_measured_fraction_max 0.993
_diffrn_reflns_limit_h_max 6
_diffrn_reflns_limit_h_min -5
_diffrn_reflns_limit_k_max 9
_diffrn_reflns_limit_k_min -9
_diffrn_reflns_limit_l_max 15
_diffrn_reflns_limit_l_min -15
_diffrn_reflns_number 7975
_diffrn_reflns_point_group_measured_fraction_full 0.995
_diffrn_reflns_point_group_measured_fraction_max 0.993
_diffrn_reflns_theta_full 25.242
_diffrn_reflns_theta_max 26.020
_diffrn_reflns_theta_min 1.688
_exptl_absorpt_coefficient_mu 0.065
_exptl_absorpt_correction_T_max 0.990
_exptl_absorpt_correction_T_min 0.970
_exptl_absorpt_correction_type multi-scan
_exptl_absorpt_process_details 'SADABS (Bruker, 2003)'
_exptl_crystal_colour colourless
_exptl_crystal_colour_primary colourless
_exptl_crystal_density_diffrn 0.999
_exptl_crystal_description needle
_exptl_crystal_F_000 160
_exptl_crystal_recrystallization_method 'Re-crystallisation from solvent'
_exptl_crystal_size_max 0.3
_exptl_crystal_size_mid 0.06
_exptl_crystal_size_min 0.06
_refine_diff_density_max 0.216
_refine_diff_density_min -0.202
_refine_diff_density_rms 0.038
_refine_ls_extinction_method none
_refine_ls_goodness_of_fit_ref 1.069
_refine_ls_hydrogen_treatment mixed
_refine_ls_matrix_type full
_refine_ls_number_parameters 121
_refine_ls_number_reflns 1859
_refine_ls_number_restraints 24
_refine_ls_restrained_S_all 1.310
_refine_ls_R_factor_all 0.1178
_refine_ls_R_factor_gt 0.0769
_refine_ls_shift/su_max 0.000
_refine_ls_shift/su_mean 0.000
_refine_ls_structure_factor_coef Fsqd
_refine_ls_weighting_details 'w=1/[\s^2^(Fo^2^)+(0.1215P)^2^+0.1041P] where P=(Fo^2^+2Fc^2^)/3'
_refine_ls_weighting_scheme calc
_refine_ls_wR_factor_gt 0.2151
_refine_ls_wR_factor_ref 0.2454
_reflns_Friedel_coverage 0.000
_reflns_number_gt 1105
_reflns_number_total 1859
_reflns_threshold_expression 'I > 2\s(I)'
_cod_data_source_file d6ce00075d2.cif
_cod_data_source_block avk07b_comp_1
_cod_database_code 7251949
_shelx_shelxl_version_number 2014/7
_shelx_space_group_comment
;
The symmetry employed for this shelxl refinement is uniquely defined
by the following loop, which should always be used as a source of
symmetry information in preference to the above space-group names.
They are only intended as comments.
;
_shelx_estimated_absorpt_t_max 0.996
_shelx_estimated_absorpt_t_min 0.981
_olex2_refinement_description
;
1. Fixed Uiso
 At 1.2 times of:
  All C(H) groups, All C(H,H) groups, All C(H,H,H,H) groups
 At 1.5 times of:
  All C(H,H,H) groups
2. Restrained distances
 C7-C6 \\sim C6-C7A \\sim C8A-C7A \\sim C8-C7
 with sigma of 0.005
3. Uiso/Uaniso restraints and constraints
Uanis(O1) \\sim Ueq, Uanis(C1) \\sim Ueq, Uanis(N1) \\sim Ueq: with sigma of
0.005 and sigma for terminal atoms of 0.01
4. Others
 Sof(H6BC)=Sof(H6BD)=Sof(C7A)=Sof(H7AA)=Sof(H7AB)=Sof(C8A)=Sof(H8AA)=Sof(H8AB)=
 Sof(H8AC)=1-FVAR(1)
 Sof(H6AA)=Sof(H6AB)=Sof(C7)=Sof(H7A)=Sof(H7B)=Sof(C8)=Sof(H8A)=Sof(H8B)=
 Sof(H8C)=FVAR(1)
5.a Ternary CH refined with riding coordinates:
 C2(H2)
5.b Secondary CH2 refined with riding coordinates:
 C3(H3A,H3B), C4(H4A,H4B), C6(H6BC,H6BD), C6(H6AA,H6AB), C7(H7A,H7B), C7A(H7AA,
 H7AB)
5.c Idealised Me refined as rotating group:
 C5(H5A,H5B,H5C), C8(H8A,H8B,H8C), C8A(H8AA,H8AB,H8AC)
;
_olex2_submission_special_instructions 'No special instructions were received'

loop_
_space_group_symop_operation_xyz
'x, y, z'
'-x, -y, -z'

loop_
_atom_site_label
_atom_site_type_symbol
_atom_site_fract_x
_atom_site_fract_y
_atom_site_fract_z
_atom_site_U_iso_or_equiv
_atom_site_adp_type
_atom_site_occupancy
_atom_site_site_symmetry_order
_atom_site_calc_flag
_atom_site_refinement_flags_posn
_atom_site_refinement_flags_adp
_atom_site_refinement_flags_occupancy
_atom_site_disorder_assembly
_atom_site_disorder_group
C1 C 0.4995(4) 0.0913(4) 0.35197(18) 0.0824(9) Uani 1 1 d . U . . .
N1 N 0.7251(4) 0.0573(4) 0.41004(17) 0.0982(10) Uani 1 1 d . U . . .
H1A H 0.866(6) 0.072(3) 0.389(2) 0.090(8) Uiso 1 1 d . . . . .
H1B H 0.716(6) 0.015(3) 0.475(3) 0.094(8) Uiso 1 1 d . . . . .
O1 O 0.2799(3) 0.0719(3) 0.38228(13) 0.1068(9) Uani 1 1 d . U . . .
C2 C 0.5149(5) 0.1546(5) 0.24553(18) 0.0863(10) Uani 1 1 d . . . . .
H2 H 0.7091 0.1636 0.2361 0.104 Uiso 1 1 calc R U . . .
C3 C 0.3250(5) 0.0261(4) 0.14805(18) 0.0787(8) Uani 1 1 d . . . . .
H3A H 0.1342 0.0106 0.1595 0.094 Uiso 1 1 calc R U . . .
H3B H 0.3249 0.0752 0.0802 0.094 Uiso 1 1 calc R U . . .
C4 C 0.4029(7) -0.1495(5) 0.1297(2) 0.1051(11) Uani 1 1 d . . . . .
H4A H 0.5940 -0.1343 0.1186 0.126 Uiso 1 1 calc R U . . .
H4B H 0.4017 -0.1993 0.1972 0.126 Uiso 1 1 calc R U . . .
C5 C 0.2153(9) -0.2749(5) 0.0329(3) 0.1292(14) Uani 1 1 d . . . . .
H5A H 0.2166 -0.2275 -0.0346 0.194 Uiso 1 1 calc R U . . .
H5B H 0.0266 -0.2946 0.0445 0.194 Uiso 1 1 calc R U . . .
H5C H 0.2790 -0.3852 0.0251 0.194 Uiso 1 1 calc R U . . .
C6 C 0.4445(9) 0.3339(6) 0.2527(3) 0.1334(15) Uani 1 1 d D . . . .
H6BC H 0.2602 0.3362 0.2687 0.160 Uiso 0.445(12) 1 calc R U P A 2
H6BD H 0.4579 0.3823 0.1854 0.160 Uiso 0.445(12) 1 calc R U P A 2
H6AA H 0.2413 0.3134 0.2440 0.160 Uiso 0.555(12) 1 calc R U P A 1
H6AB H 0.4790 0.3715 0.1842 0.160 Uiso 0.555(12) 1 calc R U P A 1
C7 C 0.5588(13) 0.4973(9) 0.3448(6) 0.119(3) Uani 0.555(12) 1 d D . P A 1
H7A H 0.4556 0.5905 0.3308 0.143 Uiso 0.555(12) 1 calc R U P A 1
H7B H 0.5464 0.4702 0.4182 0.143 Uiso 0.555(12) 1 calc R U P A 1
C8 C 0.8618(15) 0.5514(18) 0.3391(9) 0.164(6) Uani 0.555(12) 1 d D . P A 1
H8A H 0.8699 0.5640 0.2633 0.246 Uiso 0.555(12) 1 calc R U P A 1
H8B H 0.9640 0.4624 0.3604 0.246 Uiso 0.555(12) 1 calc R U P A 1
H8C H 0.9449 0.6625 0.3900 0.246 Uiso 0.555(12) 1 calc R U P A 1
C7A C 0.685(2) 0.4245(10) 0.3536(7) 0.129(5) Uani 0.445(12) 1 d D . P A 2
H7AA H 0.6390 0.3969 0.4228 0.154 Uiso 0.445(12) 1 calc R U P A 2
H7AB H 0.8566 0.3834 0.3457 0.154 Uiso 0.445(12) 1 calc R U P A 2
C8A C 0.727(5) 0.6214(12) 0.3577(12) 0.175(8) Uani 0.445(12) 1 d D . P A 2
H8AA H 0.7266 0.6449 0.2833 0.262 Uiso 0.445(12) 1 calc R U P A 2
H8AB H 0.9042 0.6792 0.4083 0.262 Uiso 0.445(12) 1 calc R U P A 2
H8AC H 0.5761 0.6657 0.3841 0.262 Uiso 0.445(12) 1 calc R U P A 2

loop_
_atom_site_aniso_label
_atom_site_aniso_U_11
_atom_site_aniso_U_22
_atom_site_aniso_U_33
_atom_site_aniso_U_23
_atom_site_aniso_U_13
_atom_site_aniso_U_12
C1 0.0402(11) 0.169(2) 0.0425(12) 0.0235(13) 0.0138(9) 0.0255(13)
N1 0.0353(10) 0.224(3) 0.0474(11) 0.0394(14) 0.0175(8) 0.0383(13)
O1 0.0409(9) 0.244(2) 0.0547(10) 0.0525(12) 0.0222(7) 0.0474(11)
C2 0.0490(13) 0.168(3) 0.0407(13) 0.0205(14) 0.0133(9) 0.0134(15)
C3 0.0560(13) 0.140(2) 0.0452(13) 0.0271(13) 0.0121(10) 0.0243(14)
C4 0.094(2) 0.164(3) 0.0657(18) 0.0374(19) 0.0148(15) 0.040(2)
C5 0.148(3) 0.135(3) 0.102(3) 0.020(2) 0.029(2) 0.023(2)
C6 0.170(4) 0.153(3) 0.0580(19) 0.003(2) 0.021(2) 0.001(3)
C7 0.134(6) 0.154(9) 0.081(4) 0.005(5) 0.008(4) 0.097(6)
C8 0.121(7) 0.168(12) 0.150(8) -0.076(8) -0.027(6) 0.052(6)
C7A 0.147(11) 0.130(8) 0.094(6) -0.003(5) -0.018(6) 0.064(7)
C8A 0.27(2) 0.129(9) 0.103(8) 0.006(8) -0.019(10) 0.059(11)

loop_
_atom_type_symbol
_atom_type_description
_atom_type_scat_dispersion_real
_atom_type_scat_dispersion_imag
_atom_type_scat_source
C C 0.0033 0.0016 'International Tables Vol C Tables 4.2.6.8 and 6.1.1.4'
H H 0.0000 0.0000 'International Tables Vol C Tables 4.2.6.8 and 6.1.1.4'
N N 0.0061 0.0033 'International Tables Vol C Tables 4.2.6.8 and 6.1.1.4'
O O 0.0106 0.0060 'International Tables Vol C Tables 4.2.6.8 and 6.1.1.4'

loop_
_geom_angle_atom_site_label_1
_geom_angle_atom_site_label_2
_geom_angle_atom_site_label_3
_geom_angle
_geom_angle_site_symmetry_1
_geom_angle_site_symmetry_3
_geom_angle_publ_flag
N1 C1 C2 118.0(2) . . ?
O1 C1 N1 121.6(2) . . ?
O1 C1 C2 120.4(2) . . ?
C1 N1 H1A 120(2) . . ?
C1 N1 H1B 118.5(17) . . ?
H1A N1 H1B 121(3) . . ?
C1 C2 H2 108.4 . . ?
C1 C2 C6 109.7(2) . . ?
C3 C2 C1 110.1(2) . . ?
C3 C2 H2 108.4 . . ?
C3 C2 C6 111.8(2) . . ?
C6 C2 H2 108.4 . . ?
C2 C3 H3A 108.7 . . ?
C2 C3 H3B 108.7 . . ?
H3A C3 H3B 107.6 . . ?
C4 C3 C2 114.2(2) . . ?
C4 C3 H3A 108.7 . . ?
C4 C3 H3B 108.7 . . ?
C3 C4 H4A 108.8 . . ?
C3 C4 H4B 108.8 . . ?
H4A C4 H4B 107.7 . . ?
C5 C4 C3 113.7(3) . . ?
C5 C4 H4A 108.8 . . ?
C5 C4 H4B 108.8 . . ?
C4 C5 H5A 109.5 . . ?
C4 C5 H5B 109.5 . . ?
C4 C5 H5C 109.5 . . ?
H5A C5 H5B 109.5 . . ?
H5A C5 H5C 109.5 . . ?
H5B C5 H5C 109.5 . . ?
C2 C6 H6BC 112.5 . . ?
C2 C6 H6BD 112.5 . . ?
C2 C6 H6AA 104.9 . . ?
C2 C6 H6AB 104.9 . . ?
C2 C6 C7 129.6(4) . . ?
C2 C6 C7A 96.1(4) . . ?
H6BC C6 H6BD 110.1 . . ?
H6AA C6 H6AB 105.8 . . ?
C7 C6 H6AA 104.9 . . ?
C7 C6 H6AB 104.9 . . ?
C7A C6 H6BC 112.5 . . ?
C7A C6 H6BD 112.5 . . ?
C6 C7 H7A 110.9 . . ?
C6 C7 H7B 110.9 . . ?
H7A C7 H7B 108.9 . . ?
C8 C7 C6 104.2(5) . . ?
C8 C7 H7A 110.9 . . ?
C8 C7 H7B 110.9 . . ?
C7 C8 H8A 109.5 . . ?
C7 C8 H8B 109.5 . . ?
C7 C8 H8C 109.5 . . ?
H8A C8 H8B 109.5 . . ?
H8A C8 H8C 109.5 . . ?
H8B C8 H8C 109.5 . . ?
C6 C7A H7AA 110.1 . . ?
C6 C7A H7AB 110.1 . . ?
H7AA C7A H7AB 108.4 . . ?
C8A C7A C6 107.9(8) . . ?
C8A C7A H7AA 110.1 . . ?
C8A C7A H7AB 110.1 . . ?
C7A C8A H8AA 109.5 . . ?
C7A C8A H8AB 109.5 . . ?
C7A C8A H8AC 109.5 . . ?
H8AA C8A H8AB 109.5 . . ?
H8AA C8A H8AC 109.5 . . ?
H8AB C8A H8AC 109.5 . . ?

loop_
_geom_bond_atom_site_label_1
_geom_bond_atom_site_label_2
_geom_bond_distance
_geom_bond_site_symmetry_2
_geom_bond_publ_flag
C1 N1 1.313(3) . ?
C1 O1 1.233(3) . ?
C1 C2 1.510(3) . ?
N1 H1A 0.80(3) . ?
N1 H1B 0.93(3) . ?
C2 H2 1.0000 . ?
C2 C3 1.510(4) . ?
C2 C6 1.519(5) . ?
C3 H3A 0.9900 . ?
C3 H3B 0.9900 . ?
C3 C4 1.508(5) . ?
C4 H4A 0.9900 . ?
C4 H4B 0.9900 . ?
C4 C5 1.490(4) . ?
C5 H5A 0.9800 . ?
C5 H5B 0.9800 . ?
C5 H5C 0.9800 . ?
C6 H6BC 0.9900 . ?
C6 H6BD 0.9900 . ?
C6 H6AA 0.9900 . ?
C6 H6AB 0.9900 . ?
C6 C7 1.542(5) . ?
C6 C7A 1.551(6) . ?
C7 H7A 0.9900 . ?
C7 H7B 0.9900 . ?
C7 C8 1.534(6) . ?
C8 H8A 0.9800 . ?
C8 H8B 0.9800 . ?
C8 H8C 0.9800 . ?
C7A H7AA 0.9900 . ?
C7A H7AB 0.9900 . ?
C7A C8A 1.538(6) . ?
C8A H8AA 0.9800 . ?
C8A H8AB 0.9800 . ?
C8A H8AC 0.9800 . ?

loop_
_geom_hbond_atom_site_label_D
_geom_hbond_atom_site_label_H
_geom_hbond_atom_site_label_A
_geom_hbond_distance_DH
_geom_hbond_distance_HA
_geom_hbond_distance_DA
_geom_hbond_angle_DHA
_geom_hbond_site_symmetry_A
N1 H1A O1 0.80(3) 2.10(3) 2.868(2) 160(3) 1_655

loop_
_geom_torsion_atom_site_label_1
_geom_torsion_atom_site_label_2
_geom_torsion_atom_site_label_3
_geom_torsion_atom_site_label_4
_geom_torsion
_geom_torsion_site_symmetry_1
_geom_torsion_site_symmetry_2
_geom_torsion_site_symmetry_3
_geom_torsion_site_symmetry_4
_geom_torsion_publ_flag
C1 C2 C3 C4 -63.7(3) . . . . ?
C1 C2 C6 C7 49.6(5) . . . . ?
C1 C2 C6 C7A 60.7(6) . . . . ?
N1 C1 C2 C3 117.2(3) . . . . ?
N1 C1 C2 C6 -119.4(3) . . . . ?
O1 C1 C2 C3 -62.5(4) . . . . ?
O1 C1 C2 C6 60.9(4) . . . . ?
C2 C3 C4 C5 -179.6(3) . . . . ?
C2 C6 C7 C8 68.1(9) . . . . ?
C2 C6 C7A C8A 161.7(12) . . . . ?
C3 C2 C6 C7 172.0(4) . . . . ?
C3 C2 C6 C7A -176.9(5) . . . . ?
C6 C2 C3 C4 174.0(2) . . . . ?
